data_7714503
loop_
_publ_author_name
'Hsu, Han-Fang'
'Liu, Guan-Lin'
'Su, Yu-Chia'
'Ko, Bao-Tsan'

_publ_section_title
;
 Bimetallic nickel complexes containing imidazole-based phenolate ligands
 as efficient catalysts for the copolymerization of carbon dioxide with
 epoxides.
;
_journal_issue 1
_journal_name_full 'Dalton transactions (Cambridge, England : 2003)'
_journal_page_first 299
_journal_page_last 314
_journal_paper_doi 10.1039/d3dt03084a
_journal_volume 53
_journal_year 2023
_chemical_formula_moiety 'C74 H60 N10 Ni2 O12'
_chemical_formula_sum 'C74 H60 N10 Ni2 O12'
_chemical_formula_weight 1398.74
_space_group_crystal_system triclinic
_space_group_IT_number 2
_space_group_name_Hall '-P 1'
_space_group_name_H-M_alt 'P -1'
_atom_sites_solution_hydrogens geom
_atom_sites_solution_primary direct
_audit_creation_date 2023-08-18
_audit_creation_method
;
Olex2 1.2-ac3
(compiled 2017.08.10 svn.r3458 for OlexSys, GUI svn.r5381)
;
_audit_update_record
;
2023-09-06 deposited with the CCDC.	2023-11-17 downloaded from the CCDC.
;
_cell_angle_alpha 80.804(2)
_cell_angle_beta 87.163(2)
_cell_angle_gamma 80.733(2)
_cell_formula_units_Z 2
_cell_length_a 13.7649(7)
_cell_length_b 13.7918(7)
_cell_length_c 17.4684(9)
_cell_measurement_reflns_used 9790
_cell_measurement_temperature 150(2)
_cell_measurement_theta_max 26.36
_cell_measurement_theta_min 2.67
_cell_volume 3229.9(3)
_computing_cell_refinement 'SAINT V8.40A (?, 2016)'
_computing_data_reduction 'SAINT V8.40A (?, 2016)'
_computing_molecular_graphics 'Olex2 (Dolomanov et al., 2009)'
_computing_publication_material 'Olex2 (Dolomanov et al., 2009)'
_computing_structure_refinement 'ShelXL (Sheldrick, 2015)'
_computing_structure_solution 'ShelXS (Sheldrick, 2008)'
_diffrn_ambient_temperature 150.0
_diffrn_measured_fraction_theta_full 0.992
_diffrn_measured_fraction_theta_max 0.991
_diffrn_measurement_device_type 'Bruker APEX-II CCD'
_diffrn_measurement_method '\f and \w scans'
_diffrn_radiation_type MoK\a
_diffrn_radiation_wavelength 0.71073
_diffrn_reflns_av_R_equivalents 0.0420
_diffrn_reflns_av_unetI/netI 0.0367
_diffrn_reflns_Laue_measured_fraction_full 0.992
_diffrn_reflns_Laue_measured_fraction_max 0.991
_diffrn_reflns_limit_h_max 17
_diffrn_reflns_limit_h_min -17
_diffrn_reflns_limit_k_max 17
_diffrn_reflns_limit_k_min -17
_diffrn_reflns_limit_l_max 21
_diffrn_reflns_limit_l_min -21
_diffrn_reflns_number 50206
_diffrn_reflns_point_group_measured_fraction_full 0.992
_diffrn_reflns_point_group_measured_fraction_max 0.991
_diffrn_reflns_theta_full 25.243
_diffrn_reflns_theta_max 26.412
_diffrn_reflns_theta_min 2.830
_diffrn_standards_number 0
_exptl_absorpt_coefficient_mu 0.657
_exptl_absorpt_correction_T_max 0.7454
_exptl_absorpt_correction_T_min 0.6207
_exptl_absorpt_correction_type multi-scan
_exptl_absorpt_process_details
;
SADABS-2016/2 (Bruker,2016/2) was used for absorption correction.
wR2(int) was 0.0730 before and 0.0570 after correction.
The Ratio of minimum to maximum transmission is 0.8327.
The \l/2 correction factor is Not present.
;
_exptl_crystal_density_diffrn 1.438
_exptl_crystal_description CUBE
_exptl_crystal_F_000 1452
_refine_diff_density_max 0.653
_refine_diff_density_min -0.533
_refine_diff_density_rms 0.074
_refine_ls_extinction_method none
_refine_ls_goodness_of_fit_ref 1.086
_refine_ls_hydrogen_treatment constr
_refine_ls_matrix_type full
_refine_ls_number_parameters 904
_refine_ls_number_reflns 13155
_refine_ls_number_restraints 66
_refine_ls_restrained_S_all 1.085
_refine_ls_R_factor_all 0.0670
_refine_ls_R_factor_gt 0.0480
_refine_ls_shift/su_max 0.001
_refine_ls_shift/su_mean 0.000
_refine_ls_structure_factor_coef Fsqd
_refine_ls_weighting_details 'w=1/[\s^2^(Fo^2^)+(0.0093P)^2^+7.6131P] where P=(Fo^2^+2Fc^2^)/3'
_refine_ls_weighting_scheme calc
_refine_ls_wR_factor_gt 0.0975
_refine_ls_wR_factor_ref 0.1115
_reflns_Friedel_coverage 0.000
_reflns_number_gt 10545
_reflns_number_total 13155
_reflns_threshold_expression 'I > 2\s(I)'
_cod_data_source_file d3dt03084a2.cif
_cod_data_source_block pmi_dnp
_cod_depositor_comments 'Adding full bibliography for 7714500--7714509.cif.'
_cod_database_code 7714503
_shelx_shelxl_version_number 2018/3
_shelx_space_group_comment
;
The symmetry employed for this shelxl refinement is uniquely defined
by the following loop, which should always be used as a source of
symmetry information in preference to the above space-group names.
They are only intended as comments.
;
_olex2_refinement_description
;
1. Fixed Uiso
 At 1.2 times of:
  All C(H) groups, All C(H,H) groups
 At 1.5 times of:
  All C(H,H,H) groups
2. Uiso/Uaniso restraints and constraints
Uanis(O9A) \\sim Ueq, Uanis(N8A) \\sim Ueq, Uanis(O9) \\sim Ueq, Uanis(N8)
\\sim Ueq: with sigma of 0.01 and sigma for terminal atoms of 0.02
Uanis(C68) \\sim Ueq: with sigma of 0.001 and sigma for terminal atoms of 0.002
Uanis(C65A) \\sim Ueq, Uanis(C65) \\sim Ueq, Uanis(C66A) \\sim Ueq, Uanis(C66)
\\sim Ueq, Uanis(C67A) \\sim Ueq, Uanis(C67) \\sim Ueq: with sigma of 0.01 and
sigma for terminal atoms of 0.02
Uanis(O9) = Uanis(O9A)
Uanis(N8) = Uanis(N8A)
Uanis(C65) = Uanis(C65A)
Uanis(C66) = Uanis(C66A)
Uanis(C67) = Uanis(C67A)
3. Others
 Sof(O9A)=Sof(N8A)=1-FVAR(1)
 Sof(O9)=Sof(N8)=FVAR(1)
 Sof(C65A)=Sof(H65A)=Sof(C66A)=Sof(C67A)=Sof(H67A)=Sof(H68A)=1-FVAR(2)
 Sof(C65)=Sof(H65)=Sof(C66)=Sof(C67)=Sof(H67)=Sof(H68)=FVAR(2)
4.a Secondary CH2 refined with riding coordinates:
 C7(H7A,H7B), C8(H8A,H8B), C9(H9A,H9B), C10(H10A,H10B)
4.b Aromatic/amide H refined with riding coordinates:
 C3(H3), C5(H5), C14(H14), C16(H16), C19(H19), C20(H20), C21(H21), C22(H22),
 C23(H23), C26(H26), C27(H27), C28(H28), C29(H29), C30(H30), C32(H32), C33(H33),
  C34(H34), C35(H35), C36(H36), C44(H44), C45(H45), C46(H46), C47(H47),
 C48(H48), C51(H51), C52(H52), C53(H53), C54(H54), C55(H55), C57(H57), C58(H58),
  C59(H59), C60(H60), C61(H61), C65(H65), C65A(H65A), C67(H67), C67A(H67A),
 C68(H68), C68(H68A), C71(H71), C73(H73), C74(H74)
4.c Idealised Me refined as rotating group:
 C37(H37A,H37B,H37C), C38(H38A,H38B,H38C), C39(H39A,H39B,H39C), C40(H40A,H40B,
 H40C)
;
_olex2_submission_special_instructions 'No special instructions were received'

loop_
_space_group_symop_operation_xyz
'x, y, z'
'-x, -y, -z'

loop_
_atom_site_label
_atom_site_type_symbol
_atom_site_fract_x
_atom_site_fract_y
_atom_site_fract_z
_atom_site_U_iso_or_equiv
_atom_site_adp_type
_atom_site_occupancy
_atom_site_site_symmetry_order
_atom_site_calc_flag
_atom_site_refinement_flags_posn
_atom_site_refinement_flags_adp
_atom_site_refinement_flags_occupancy
_atom_site_disorder_assembly
_atom_site_disorder_group
Ni1 Ni 0.65248(2) -0.01326(2) 0.26128(2) 0.01939(9) Uani 1 1 d . . . . .
Ni2 Ni 0.71329(2) 0.18292(2) 0.29558(2) 0.01817(9) Uani 1 1 d . . . . .
O1 O 0.73304(13) 0.09106(13) 0.21274(10) 0.0203(4) Uani 1 1 d . . . . .
O2 O 0.65767(13) 0.06452(13) 0.35074(10) 0.0199(4) Uani 1 1 d . . . . .
O3 O 0.62481(15) -0.05740(14) 0.15902(12) 0.0275(4) Uani 1 1 d . . . . .
O4 O 0.50997(14) 0.07477(14) 0.23499(11) 0.0244(4) Uani 1 1 d . . . . .
O5 O 0.39964(17) 0.17020(19) 0.16338(13) 0.0433(6) Uani 1 1 d . . . . .
O6 O 0.58062(14) 0.25139(14) 0.25267(11) 0.0251(4) Uani 1 1 d . . . . .
O7 O 0.65228(14) 0.25067(14) 0.39710(11) 0.0257(4) Uani 1 1 d . . . . .
O8 O 0.54593(16) 0.29402(17) 0.48489(12) 0.0343(5) Uani 1 1 d . . . . .
O9 O 0.4748(6) 0.2873(6) -0.1032(4) 0.0653(18) Uani 0.556(7) 1 d . U P A 1
O9A O 0.5162(7) 0.3253(7) -0.0844(5) 0.0653(18) Uani 0.444(7) 1 d . U P A 2
O10 O 0.60290(19) 0.2208(2) -0.15761(13) 0.0531(7) Uani 1 1 d . . . . .
O11 O 0.2599(2) 0.5204(2) 0.42207(16) 0.0561(8) Uani 1 1 d . . . . .
O12 O 0.20065(19) 0.5438(2) 0.30761(17) 0.0576(8) Uani 1 1 d . . . . .
N1 N 0.77018(16) 0.28869(16) 0.21551(13) 0.0201(5) Uani 1 1 d . . . . .
N2 N 0.81386(17) 0.34116(17) 0.09479(13) 0.0220(5) Uani 1 1 d . . . . .
N3 N 0.83671(16) 0.14307(16) 0.37269(12) 0.0182(4) Uani 1 1 d . . . . .
N4 N 0.85572(16) 0.15261(16) 0.49655(12) 0.0187(4) Uani 1 1 d . . . . .
N5 N 0.77946(17) -0.11974(16) 0.27164(13) 0.0221(5) Uani 1 1 d . . . . .
N6 N 0.58338(16) -0.12085(17) 0.33164(14) 0.0225(5) Uani 1 1 d . . . . .
N7 N 0.47960(18) 0.11576(18) 0.17040(13) 0.0268(5) Uani 1 1 d . . . . .
N8 N 0.5473(8) 0.2181(6) -0.1017(6) 0.0343(16) Uani 0.556(7) 1 d . U P A 1
N8A N 0.5607(11) 0.2491(8) -0.0961(8) 0.0343(16) Uani 0.444(7) 1 d . U P A 2
N9 N 0.56800(17) 0.28768(17) 0.41613(13) 0.0225(5) Uani 1 1 d . . . . .
N10 N 0.2634(2) 0.5045(2) 0.35479(18) 0.0389(7) Uani 1 1 d . . . . .
C1 C 0.81952(19) 0.0765(2) 0.17507(15) 0.0207(5) Uani 1 1 d . . . . .
C2 C 0.8624(2) 0.1601(2) 0.14094(15) 0.0221(5) Uani 1 1 d . . . . .
C3 C 0.9533(2) 0.1482(2) 0.10115(16) 0.0251(6) Uani 1 1 d . . . . .
H3 H 0.980146 0.205554 0.078116 0.030 Uiso 1 1 calc R . . . .
C4 C 1.0048(2) 0.0553(2) 0.09450(16) 0.0278(6) Uani 1 1 d . . . . .
C5 C 0.9620(2) -0.0267(2) 0.12768(16) 0.0246(6) Uani 1 1 d . . . . .
H5 H 0.996244 -0.091143 0.123103 0.030 Uiso 1 1 calc R . . . .
C6 C 0.8716(2) -0.0192(2) 0.16719(15) 0.0225(6) Uani 1 1 d . . . . .
C6AA C 0.81415(19) 0.26020(19) 0.15106(15) 0.0202(5) Uani 1 1 d . . . . .
C7 C 0.8320(2) -0.1149(2) 0.19572(16) 0.0255(6) Uani 1 1 d . . . . .
H7A H 0.786676 -0.125427 0.156626 0.031 Uiso 1 1 calc R . . . .
H7B H 0.887752 -0.170523 0.199052 0.031 Uiso 1 1 calc R . . . .
C8 C 0.7387(2) -0.2146(2) 0.28954(17) 0.0264(6) Uani 1 1 d . . . . .
H8A H 0.792183 -0.270200 0.305865 0.032 Uiso 1 1 calc R . . . .
H8B H 0.709066 -0.228173 0.242592 0.032 Uiso 1 1 calc R . . . .
C9 C 0.6612(2) -0.2072(2) 0.35388(17) 0.0262(6) Uani 1 1 d . . . . .
H9A H 0.631572 -0.268947 0.364033 0.031 Uiso 1 1 calc R . . . .
H9B H 0.692132 -0.199459 0.402073 0.031 Uiso 1 1 calc R . . . .
C10 C 0.5369(2) -0.0775(2) 0.40040(16) 0.0235(6) Uani 1 1 d . . . . .
H10A H 0.497589 -0.125116 0.430799 0.028 Uiso 1 1 calc R . . . .
H10B H 0.491436 -0.015799 0.382111 0.028 Uiso 1 1 calc R . . . .
C11 C 0.61118(19) -0.0543(2) 0.45211(15) 0.0209(5) Uani 1 1 d . . . . .
C12 C 0.67041(19) 0.01852(19) 0.42342(15) 0.0186(5) Uani 1 1 d . . . . .
C13 C 0.74266(19) 0.03701(19) 0.47157(15) 0.0183(5) Uani 1 1 d . . . . .
C14 C 0.7546(2) -0.0221(2) 0.54536(15) 0.0203(5) Uani 1 1 d . . . . .
H14 H 0.805722 -0.012981 0.576883 0.024 Uiso 1 1 calc R . . . .
C15 C 0.6955(2) -0.0928(2) 0.57406(15) 0.0225(6) Uani 1 1 d . . . . .
C16 C 0.6239(2) -0.1075(2) 0.52656(16) 0.0232(6) Uani 1 1 d . . . . .
H16 H 0.582122 -0.155153 0.545119 0.028 Uiso 1 1 calc R . . . .
C17 C 0.7410(2) 0.39084(19) 0.20009(16) 0.0215(5) Uani 1 1 d . . . . .
C18 C 0.6863(2) 0.4489(2) 0.25643(16) 0.0236(6) Uani 1 1 d . . . . .
C19 C 0.7134(2) 0.4343(2) 0.33389(17) 0.0265(6) Uani 1 1 d . . . . .
H19 H 0.769648 0.387346 0.350418 0.032 Uiso 1 1 calc R . . . .
C20 C 0.6594(2) 0.4875(2) 0.38713(18) 0.0326(7) Uani 1 1 d . . . . .
H20 H 0.678836 0.476705 0.439620 0.039 Uiso 1 1 calc R . . . .
C21 C 0.5773(3) 0.5560(2) 0.36385(19) 0.0365(8) Uani 1 1 d . . . . .
H21 H 0.539375 0.591400 0.400384 0.044 Uiso 1 1 calc R . . . .
C22 C 0.5508(2) 0.5727(2) 0.28631(19) 0.0340(7) Uani 1 1 d . . . . .
H22 H 0.495184 0.620526 0.269776 0.041 Uiso 1 1 calc R . . . .
C23 C 0.6048(2) 0.5204(2) 0.23352(18) 0.0296(6) Uani 1 1 d . . . . .
H23 H 0.586389 0.533011 0.180736 0.036 Uiso 1 1 calc R . . . .
C24 C 0.7681(2) 0.4246(2) 0.12501(16) 0.0231(6) Uani 1 1 d . . . . .
C25 C 0.7576(2) 0.5261(2) 0.07971(16) 0.0256(6) Uani 1 1 d . . . . .
C26 C 0.7863(3) 0.6027(2) 0.11110(19) 0.0341(7) Uani 1 1 d . . . . .
H26 H 0.809684 0.590969 0.162528 0.041 Uiso 1 1 calc R . . . .
C27 C 0.7808(3) 0.6968(3) 0.0674(2) 0.0469(9) Uani 1 1 d . . . . .
H27 H 0.800991 0.749152 0.088980 0.056 Uiso 1 1 calc R . . . .
C28 C 0.7464(3) 0.7148(2) -0.0070(2) 0.0428(9) Uani 1 1 d . . . . .
H28 H 0.743789 0.779095 -0.036734 0.051 Uiso 1 1 calc R . . . .
C29 C 0.7162(3) 0.6404(2) -0.03790(19) 0.0383(8) Uani 1 1 d . . . . .
H29 H 0.691503 0.653346 -0.088956 0.046 Uiso 1 1 calc R . . . .
C30 C 0.7212(3) 0.5460(2) 0.00466(18) 0.0340(7) Uani 1 1 d . . . . .
H30 H 0.699853 0.494520 -0.017299 0.041 Uiso 1 1 calc R . . . .
C31 C 0.8450(2) 0.3404(2) 0.01495(16) 0.0246(6) Uani 1 1 d . . . . .
C32 C 0.9242(2) 0.3865(3) -0.01396(19) 0.0353(7) Uani 1 1 d . . . . .
H32 H 0.960344 0.415762 0.018760 0.042 Uiso 1 1 calc R . . . .
C33 C 0.9495(3) 0.3890(3) -0.0924(2) 0.0505(10) Uani 1 1 d . . . . .
H33 H 1.003452 0.420524 -0.113495 0.061 Uiso 1 1 calc R . . . .
C34 C 0.8976(3) 0.3466(3) -0.1394(2) 0.0542(11) Uani 1 1 d . . . . .
H34 H 0.915683 0.348775 -0.192728 0.065 Uiso 1 1 calc R . . . .
C35 C 0.8196(3) 0.3010(3) -0.1096(2) 0.0515(10) Uani 1 1 d . . . . .
H35 H 0.783628 0.272018 -0.142594 0.062 Uiso 1 1 calc R . . . .
C36 C 0.7929(3) 0.2967(2) -0.03179(18) 0.0354(7) Uani 1 1 d . . . . .
H36 H 0.739472 0.264184 -0.010970 0.042 Uiso 1 1 calc R . . . .
C37 C 1.1064(2) 0.0432(3) 0.05720(19) 0.0350(7) Uani 1 1 d . . . . .
H37A H 1.109372 0.096258 0.012936 0.052 Uiso 1 1 calc GR . . . .
H37B H 1.120546 -0.021510 0.039262 0.052 Uiso 1 1 calc GR . . . .
H37C H 1.155157 0.047057 0.095161 0.052 Uiso 1 1 calc GR . . . .
C38 C 0.8479(2) -0.1119(2) 0.33214(17) 0.0251(6) Uani 1 1 d . . . . .
H38A H 0.868026 -0.045956 0.322567 0.038 Uiso 1 1 calc GR . . . .
H38B H 0.906112 -0.162976 0.330797 0.038 Uiso 1 1 calc GR . . . .
H38C H 0.814913 -0.121634 0.383186 0.038 Uiso 1 1 calc GR . . . .
C39 C 0.5051(2) -0.1526(2) 0.29110(18) 0.0308(7) Uani 1 1 d . . . . .
H39A H 0.455488 -0.094909 0.273744 0.046 Uiso 1 1 calc GR . . . .
H39B H 0.474073 -0.201903 0.326571 0.046 Uiso 1 1 calc GR . . . .
H39C H 0.533770 -0.182220 0.246086 0.046 Uiso 1 1 calc GR . . . .
C40 C 0.7096(2) -0.1523(2) 0.65428(16) 0.0303(7) Uani 1 1 d . . . . .
H40A H 0.736144 -0.221616 0.650024 0.045 Uiso 1 1 calc GR . . . .
H40B H 0.646066 -0.149503 0.682464 0.045 Uiso 1 1 calc GR . . . .
H40C H 0.755612 -0.124413 0.682370 0.045 Uiso 1 1 calc GR . . . .
C41 C 0.80927(18) 0.11004(19) 0.44604(15) 0.0186(5) Uani 1 1 d . . . . .
C42 C 0.90496(19) 0.20583(19) 0.37799(15) 0.0193(5) Uani 1 1 d . . . . .
C43 C 0.9630(2) 0.2531(2) 0.31298(16) 0.0239(6) Uani 1 1 d . . . . .
C44 C 1.0198(2) 0.1970(3) 0.26335(17) 0.0326(7) Uani 1 1 d . . . . .
H44 H 1.015511 0.128439 0.266461 0.039 Uiso 1 1 calc R . . . .
C45 C 1.0835(3) 0.2409(3) 0.20875(19) 0.0462(9) Uani 1 1 d . . . . .
H45 H 1.122899 0.201724 0.175331 0.055 Uiso 1 1 calc R . . . .
C46 C 1.0895(3) 0.3400(4) 0.2029(2) 0.0536(11) Uani 1 1 d . . . . .
H46 H 1.132444 0.369521 0.165120 0.064 Uiso 1 1 calc R . . . .
C47 C 1.0336(3) 0.3966(3) 0.2517(2) 0.0473(9) Uani 1 1 d . . . . .
H47 H 1.037894 0.465324 0.247690 0.057 Uiso 1 1 calc R . . . .
C48 C 0.9709(2) 0.3538(2) 0.30670(18) 0.0333(7) Uani 1 1 d . . . . .
H48 H 0.932864 0.393364 0.340562 0.040 Uiso 1 1 calc R . . . .
C49 C 0.91752(19) 0.21264(19) 0.45415(15) 0.0194(5) Uani 1 1 d . . . . .
C50 C 0.9829(2) 0.2675(2) 0.48884(15) 0.0215(5) Uani 1 1 d . . . . .
C51 C 1.0828(2) 0.2557(2) 0.46807(17) 0.0260(6) Uani 1 1 d . . . . .
H51 H 1.108648 0.208689 0.435129 0.031 Uiso 1 1 calc R . . . .
C52 C 1.1448(2) 0.3121(2) 0.49515(18) 0.0308(7) Uani 1 1 d . . . . .
H52 H 1.212191 0.305230 0.479209 0.037 Uiso 1 1 calc R . . . .
C53 C 1.1089(2) 0.3778(2) 0.54490(19) 0.0344(7) Uani 1 1 d . . . . .
H53 H 1.151685 0.415833 0.563623 0.041 Uiso 1 1 calc R . . . .
C54 C 1.0105(2) 0.3889(2) 0.56785(19) 0.0347(7) Uani 1 1 d . . . . .
H54 H 0.986069 0.433710 0.602857 0.042 Uiso 1 1 calc R . . . .
C55 C 0.9475(2) 0.3342(2) 0.53954(17) 0.0275(6) Uani 1 1 d . . . . .
H55 H 0.879904 0.342465 0.554881 0.033 Uiso 1 1 calc R . . . .
C56 C 0.84016(19) 0.1480(2) 0.57912(15) 0.0194(5) Uani 1 1 d . . . . .
C57 C 0.9135(2) 0.0946(2) 0.62758(17) 0.0272(6) Uani 1 1 d . . . . .
H57 H 0.972533 0.061948 0.606700 0.033 Uiso 1 1 calc R . . . .
C58 C 0.8989(3) 0.0900(3) 0.70688(18) 0.0357(7) Uani 1 1 d . . . . .
H58 H 0.947973 0.053143 0.741018 0.043 Uiso 1 1 calc R . . . .
C59 C 0.8137(3) 0.1384(3) 0.73645(18) 0.0387(8) Uani 1 1 d . . . . .
H59 H 0.803803 0.133825 0.791033 0.046 Uiso 1 1 calc R . . . .
C60 C 0.7421(2) 0.1937(3) 0.68761(19) 0.0363(7) Uani 1 1 d . . . . .
H60 H 0.684280 0.228528 0.708568 0.044 Uiso 1 1 calc R . . . .
C61 C 0.7550(2) 0.1981(2) 0.60785(17) 0.0269(6) Uani 1 1 d . . . . .
H61 H 0.705970 0.235053 0.573725 0.032 Uiso 1 1 calc R . . . .
C63 C 0.6048(2) 0.0089(2) 0.09997(16) 0.0255(6) Uani 1 1 d . . . . .
C64 C 0.5376(2) 0.0989(2) 0.10117(16) 0.0276(6) Uani 1 1 d . . . . .
C65 C 0.5133(11) 0.1596(10) 0.0336(9) 0.024(2) Uani 0.56(2) 1 d . U P A 1
H65 H 0.461289 0.213962 0.033577 0.029 Uiso 0.56(2) 1 calc R . P A 1
C65A C 0.5248(14) 0.1834(12) 0.0387(12) 0.024(2) Uani 0.44(2) 1 d . U P A 2
H65A H 0.485965 0.245303 0.044767 0.029 Uiso 0.44(2) 1 calc R . P A 2
C66 C 0.5626(13) 0.1440(12) -0.0347(11) 0.025(2) Uani 0.56(2) 1 d . U P A 1
C66A C 0.5732(17) 0.1661(14) -0.0292(14) 0.025(2) Uani 0.44(2) 1 d . U P A 2
C67 C 0.6316(17) 0.0547(11) -0.0379(13) 0.029(2) Uani 0.56(2) 1 d . U P A 1
H67 H 0.663992 0.040367 -0.084964 0.035 Uiso 0.56(2) 1 calc R . P A 1
C67A C 0.629(2) 0.0811(14) -0.0391(17) 0.029(2) Uani 0.44(2) 1 d . U P A 2
H67A H 0.658639 0.074201 -0.088656 0.035 Uiso 0.44(2) 1 calc R . P A 2
C68 C 0.6471(2) -0.0042(2) 0.02578(19) 0.0343(7) Uani 1 1 d . U . . .
H68 H 0.692035 -0.063631 0.023377 0.041 Uiso 0.56(2) 1 calc R . P A 1
H68A H 0.685665 -0.065393 0.017586 0.041 Uiso 0.44(2) 1 calc R . P A 2
C69 C 0.5104(2) 0.3082(2) 0.27972(16) 0.0227(6) Uani 1 1 d . . . . .
C70 C 0.4965(2) 0.3276(2) 0.35838(16) 0.0230(6) Uani 1 1 d . . . . .
C71 C 0.4147(2) 0.3904(2) 0.38223(17) 0.0263(6) Uani 1 1 d . . . . .
H71 H 0.407469 0.401204 0.434720 0.032 Uiso 1 1 calc R . . . .
C72 C 0.3452(2) 0.4362(2) 0.32994(18) 0.0295(6) Uani 1 1 d . . . . .
C73 C 0.3541(2) 0.4209(2) 0.25207(19) 0.0346(7) Uani 1 1 d . . . . .
H73 H 0.305220 0.453221 0.216118 0.042 Uiso 1 1 calc R . . . .
C74 C 0.4333(2) 0.3595(2) 0.22879(19) 0.0340(7) Uani 1 1 d . . . . .
H74 H 0.438068 0.349822 0.176014 0.041 Uiso 1 1 calc R . . . .

loop_
_atom_site_aniso_label
_atom_site_aniso_U_11
_atom_site_aniso_U_22
_atom_site_aniso_U_33
_atom_site_aniso_U_23
_atom_site_aniso_U_13
_atom_site_aniso_U_12
Ni1 0.02050(18) 0.01655(17) 0.02032(17) -0.00110(13) -0.00296(13) -0.00145(13)
Ni2 0.02083(17) 0.01612(17) 0.01620(16) 0.00034(12) -0.00007(13) -0.00176(13)
O1 0.0225(9) 0.0185(9) 0.0187(9) -0.0027(7) 0.0027(7) -0.0005(7)
O2 0.0242(10) 0.0203(9) 0.0147(9) 0.0012(7) -0.0022(7) -0.0053(7)
O3 0.0317(11) 0.0222(10) 0.0276(11) -0.0056(8) -0.0066(8) 0.0021(8)
O4 0.0252(10) 0.0268(10) 0.0189(9) 0.0006(8) -0.0013(8) -0.0014(8)
O5 0.0350(13) 0.0531(15) 0.0281(12) 0.0049(10) 0.0037(9) 0.0213(11)
O6 0.0240(10) 0.0213(10) 0.0276(10) -0.0012(8) -0.0024(8) 0.0012(8)
O7 0.0230(10) 0.0226(10) 0.0290(11) -0.0044(8) -0.0021(8) 0.0048(8)
O8 0.0389(12) 0.0397(13) 0.0204(10) -0.0023(9) 0.0003(9) 0.0032(10)
O9 0.074(4) 0.067(4) 0.033(3) 0.019(2) 0.004(2) 0.024(3)
O9A 0.074(4) 0.067(4) 0.033(3) 0.019(2) 0.004(2) 0.024(3)
O10 0.0447(15) 0.091(2) 0.0204(12) 0.0035(12) 0.0046(10) -0.0126(14)
O11 0.0496(16) 0.0655(18) 0.0462(16) -0.0209(14) -0.0009(12) 0.0242(13)
O12 0.0407(15) 0.0661(19) 0.0580(17) -0.0151(14) -0.0155(13) 0.0256(13)
N1 0.0231(11) 0.0153(11) 0.0199(11) 0.0010(9) 0.0012(9) -0.0013(9)
N2 0.0270(12) 0.0204(11) 0.0172(11) 0.0009(9) 0.0004(9) -0.0038(9)
N3 0.0180(11) 0.0178(11) 0.0171(11) 0.0015(8) 0.0009(8) -0.0024(8)
N4 0.0194(11) 0.0191(11) 0.0164(11) -0.0003(9) 0.0023(8) -0.0030(8)
N5 0.0238(12) 0.0160(11) 0.0252(12) -0.0022(9) -0.0003(9) -0.0005(9)
N6 0.0196(11) 0.0197(11) 0.0284(12) 0.0003(9) -0.0055(9) -0.0062(9)
N7 0.0277(13) 0.0280(13) 0.0202(12) 0.0009(10) -0.0005(10) 0.0041(10)
N8 0.043(3) 0.036(5) 0.021(2) 0.003(3) 0.0021(19) -0.006(3)
N8A 0.043(3) 0.036(5) 0.021(2) 0.003(3) 0.0021(19) -0.006(3)
N9 0.0252(12) 0.0187(11) 0.0227(12) -0.0014(9) -0.0007(9) -0.0024(9)
N10 0.0271(14) 0.0403(16) 0.0465(17) -0.0101(13) -0.0010(12) 0.0069(12)
C1 0.0215(13) 0.0221(13) 0.0175(12) -0.0031(10) -0.0022(10) 0.0002(10)
C2 0.0241(14) 0.0222(14) 0.0178(13) 0.0002(10) -0.0010(10) -0.0006(11)
C3 0.0254(14) 0.0262(15) 0.0211(13) 0.0004(11) 0.0009(11) -0.0008(11)
C4 0.0255(15) 0.0359(17) 0.0200(14) -0.0047(12) 0.0032(11) 0.0005(12)
C5 0.0244(14) 0.0264(14) 0.0210(13) -0.0048(11) -0.0022(11) 0.0037(11)
C6 0.0239(14) 0.0225(14) 0.0191(13) -0.0025(11) -0.0029(10) 0.0025(11)
C6AA 0.0212(13) 0.0187(13) 0.0198(13) 0.0010(10) -0.0002(10) -0.0041(10)
C7 0.0264(14) 0.0217(14) 0.0267(14) -0.0055(11) -0.0021(11) 0.0036(11)
C8 0.0318(15) 0.0132(13) 0.0339(16) -0.0010(11) -0.0063(12) -0.0038(11)
C9 0.0297(15) 0.0161(13) 0.0311(15) 0.0019(11) -0.0054(12) -0.0032(11)
C10 0.0199(13) 0.0242(14) 0.0265(14) -0.0002(11) 0.0015(11) -0.0078(11)
C11 0.0190(13) 0.0213(13) 0.0220(13) -0.0025(11) 0.0013(10) -0.0033(10)
C12 0.0206(13) 0.0159(12) 0.0175(12) -0.0006(10) 0.0008(10) 0.0001(10)
C13 0.0194(13) 0.0163(12) 0.0179(12) -0.0008(10) 0.0021(10) -0.0013(10)
C14 0.0223(13) 0.0209(13) 0.0172(12) -0.0012(10) -0.0017(10) -0.0034(10)
C15 0.0255(14) 0.0197(13) 0.0197(13) 0.0010(10) 0.0036(11) -0.0011(11)
C16 0.0238(14) 0.0213(13) 0.0239(14) 0.0004(11) 0.0054(11) -0.0073(11)
C17 0.0252(14) 0.0172(13) 0.0214(13) 0.0001(10) -0.0044(11) -0.0029(10)
C18 0.0305(15) 0.0155(13) 0.0249(14) -0.0014(11) 0.0009(11) -0.0064(11)
C19 0.0271(15) 0.0253(15) 0.0273(15) -0.0024(12) -0.0011(11) -0.0058(11)
C20 0.0444(19) 0.0329(17) 0.0255(15) -0.0084(13) 0.0025(13) -0.0176(14)
C21 0.051(2) 0.0241(15) 0.0373(18) -0.0114(13) 0.0137(15) -0.0114(14)
C22 0.0375(17) 0.0192(14) 0.0418(18) -0.0011(13) 0.0073(14) 0.0002(12)
C23 0.0345(16) 0.0200(14) 0.0315(16) 0.0014(12) 0.0012(13) -0.0016(12)
C24 0.0282(14) 0.0197(13) 0.0209(13) 0.0001(11) -0.0043(11) -0.0043(11)
C25 0.0329(16) 0.0203(14) 0.0214(14) 0.0017(11) 0.0012(11) -0.0030(11)
C26 0.0481(19) 0.0270(16) 0.0280(16) -0.0025(13) -0.0016(14) -0.0091(14)
C27 0.075(3) 0.0251(17) 0.044(2) -0.0069(15) -0.0015(19) -0.0161(17)
C28 0.067(2) 0.0202(15) 0.0355(18) 0.0055(13) 0.0094(17) -0.0036(15)
C29 0.055(2) 0.0261(16) 0.0271(16) 0.0044(13) 0.0004(14) 0.0062(14)
C30 0.053(2) 0.0196(14) 0.0275(16) -0.0004(12) -0.0097(14) -0.0012(13)
C31 0.0300(15) 0.0222(14) 0.0184(13) 0.0027(11) 0.0003(11) -0.0006(11)
C32 0.0320(17) 0.0400(18) 0.0301(16) 0.0057(14) 0.0005(13) -0.0061(14)
C33 0.046(2) 0.059(2) 0.0338(19) 0.0184(17) 0.0139(16) -0.0013(18)
C34 0.071(3) 0.060(3) 0.0201(17) 0.0041(16) 0.0080(17) 0.011(2)
C35 0.069(3) 0.054(2) 0.0300(18) -0.0149(17) -0.0063(18) 0.003(2)
C36 0.0427(19) 0.0364(18) 0.0278(16) -0.0083(13) -0.0023(14) -0.0043(14)
C37 0.0273(16) 0.0426(19) 0.0323(17) -0.0043(14) 0.0047(13) -0.0003(13)
C38 0.0220(14) 0.0241(14) 0.0280(15) -0.0012(11) -0.0068(11) -0.0004(11)
C39 0.0306(16) 0.0313(16) 0.0333(16) -0.0033(13) -0.0094(13) -0.0124(13)
C40 0.0365(17) 0.0308(16) 0.0211(14) 0.0070(12) 0.0006(12) -0.0092(13)
C41 0.0166(12) 0.0206(13) 0.0180(12) -0.0011(10) -0.0010(10) -0.0026(10)
C42 0.0168(12) 0.0192(13) 0.0199(13) 0.0011(10) 0.0012(10) -0.0011(10)
C43 0.0204(13) 0.0309(15) 0.0192(13) 0.0031(11) -0.0005(10) -0.0073(11)
C44 0.0273(15) 0.0484(19) 0.0238(15) -0.0070(14) 0.0017(12) -0.0099(14)
C45 0.0334(18) 0.081(3) 0.0272(17) -0.0115(17) 0.0098(14) -0.0165(18)
C46 0.047(2) 0.087(3) 0.0310(18) 0.0057(19) 0.0044(16) -0.040(2)
C47 0.052(2) 0.051(2) 0.039(2) 0.0153(17) -0.0040(17) -0.0281(18)
C48 0.0347(17) 0.0333(17) 0.0301(16) 0.0071(13) 0.0004(13) -0.0116(13)
C49 0.0167(12) 0.0188(13) 0.0211(13) -0.0001(10) 0.0025(10) -0.0021(10)
C50 0.0217(13) 0.0206(13) 0.0206(13) 0.0014(10) -0.0014(10) -0.0032(10)
C51 0.0230(14) 0.0249(14) 0.0283(15) 0.0002(12) -0.0001(11) -0.0025(11)
C52 0.0232(15) 0.0328(16) 0.0347(17) 0.0037(13) -0.0034(12) -0.0070(12)
C53 0.0347(17) 0.0287(16) 0.0411(18) 0.0029(14) -0.0121(14) -0.0137(13)
C54 0.0434(19) 0.0262(16) 0.0366(17) -0.0077(13) 0.0000(14) -0.0088(13)
C55 0.0271(15) 0.0234(14) 0.0319(16) -0.0055(12) 0.0029(12) -0.0037(11)
C56 0.0215(13) 0.0214(13) 0.0162(12) -0.0014(10) 0.0008(10) -0.0078(10)
C57 0.0260(15) 0.0307(16) 0.0238(14) -0.0011(12) -0.0038(11) -0.0038(12)
C58 0.0415(18) 0.0438(19) 0.0219(15) 0.0016(13) -0.0097(13) -0.0110(15)
C59 0.050(2) 0.051(2) 0.0197(15) -0.0074(14) 0.0002(14) -0.0209(17)
C60 0.0319(17) 0.050(2) 0.0307(16) -0.0154(15) 0.0113(13) -0.0120(15)
C61 0.0236(14) 0.0327(16) 0.0253(14) -0.0068(12) 0.0022(11) -0.0055(12)
C63 0.0221(14) 0.0296(15) 0.0245(14) -0.0062(12) -0.0050(11) 0.0000(11)
C64 0.0258(15) 0.0351(16) 0.0182(13) -0.0006(12) 0.0025(11) 0.0018(12)
C65 0.029(3) 0.017(5) 0.026(2) -0.003(4) 0.001(2) -0.001(3)
C65A 0.029(3) 0.017(5) 0.026(2) -0.003(4) 0.001(2) -0.001(3)
C66 0.027(4) 0.031(6) 0.018(3) -0.003(4) -0.003(2) -0.008(4)
C66A 0.027(4) 0.031(6) 0.018(3) -0.003(4) -0.003(2) -0.008(4)
C67 0.0332(19) 0.026(6) 0.0244(16) -0.006(5) 0.0034(14) 0.005(5)
C67A 0.0332(19) 0.026(6) 0.0244(16) -0.006(5) 0.0034(14) 0.005(5)
C68 0.0341(10) 0.0354(10) 0.0328(10) -0.0081(8) -0.0001(8) -0.0006(8)
C69 0.0229(14) 0.0173(13) 0.0268(14) -0.0006(11) -0.0013(11) -0.0025(10)
C70 0.0227(14) 0.0205(13) 0.0246(14) 0.0006(11) -0.0020(11) -0.0031(11)
C71 0.0258(14) 0.0250(14) 0.0273(15) -0.0032(12) 0.0005(11) -0.0028(11)
C72 0.0223(14) 0.0269(15) 0.0380(17) -0.0060(13) -0.0012(12) 0.0014(12)
C73 0.0294(16) 0.0345(17) 0.0375(18) -0.0060(14) -0.0104(13) 0.0055(13)
C74 0.0372(17) 0.0337(17) 0.0290(16) -0.0050(13) -0.0102(13) 0.0043(13)

loop_
_atom_type_symbol
_atom_type_description
_atom_type_scat_dispersion_real
_atom_type_scat_dispersion_imag
_atom_type_scat_source
C C 0.0033 0.0016 'International Tables Vol C Tables 4.2.6.8 and 6.1.1.4'
H H 0.0000 0.0000 'International Tables Vol C Tables 4.2.6.8 and 6.1.1.4'
N N 0.0061 0.0033 'International Tables Vol C Tables 4.2.6.8 and 6.1.1.4'
Ni Ni 0.3393 1.1124 'International Tables Vol C Tables 4.2.6.8 and 6.1.1.4'
O O 0.0106 0.0060 'International Tables Vol C Tables 4.2.6.8 and 6.1.1.4'

loop_
_geom_angle_atom_site_label_1
_geom_angle_atom_site_label_2
_geom_angle_atom_site_label_3
_geom_angle
_geom_angle_site_symmetry_1
_geom_angle_site_symmetry_3
_geom_angle_publ_flag
O1 Ni1 Ni2 40.52(5) . . ?
O1 Ni1 O2 78.74(7) . . ?
O1 Ni1 O3 95.44(8) . . ?
O1 Ni1 O4 96.46(7) . . ?
O1 Ni1 N5 90.11(8) . . ?
O1 Ni1 N6 168.67(8) . . ?
O2 Ni1 Ni2 39.24(5) . . ?
O2 Ni1 O3 164.91(8) . . ?
O2 Ni1 O4 87.52(7) . . ?
O2 Ni1 N5 104.70(8) . . ?
O2 Ni1 N6 92.01(8) . . ?
O3 Ni1 Ni2 131.23(6) . . ?
O3 Ni1 O4 79.25(8) . . ?
O3 Ni1 N5 89.10(8) . . ?
O3 Ni1 N6 95.10(9) . . ?
O4 Ni1 Ni2 85.59(5) . . ?
N5 Ni1 Ni2 106.46(6) . . ?
N5 Ni1 O4 167.09(8) . . ?
N5 Ni1 N6 85.90(9) . . ?
N6 Ni1 Ni2 131.11(7) . . ?
N6 Ni1 O4 89.59(8) . . ?
O1 Ni2 Ni1 39.59(5) . . ?
O1 Ni2 O7 160.39(8) . . ?
O1 Ni2 N1 87.79(8) . . ?
O1 Ni2 N3 108.51(8) . . ?
O2 Ni2 Ni1 40.18(5) . . ?
O2 Ni2 O1 78.75(7) . . ?
O2 Ni2 O6 93.10(8) . . ?
O2 Ni2 O7 83.42(7) . . ?
O2 Ni2 N1 166.28(8) . . ?
O2 Ni2 N3 88.55(8) . . ?
O6 Ni2 Ni1 86.29(6) . . ?
O6 Ni2 O1 91.92(8) . . ?
O6 Ni2 O7 80.88(7) . . ?
O6 Ni2 N1 84.59(8) . . ?
O6 Ni2 N3 159.41(8) . . ?
O7 Ni2 Ni1 121.23(5) . . ?
N1 Ni2 Ni1 126.09(6) . . ?
N1 Ni2 O7 109.46(8) . . ?
N1 Ni2 N3 98.37(8) . . ?
N3 Ni2 Ni1 107.66(6) . . ?
N3 Ni2 O7 78.92(8) . . ?
Ni1 O1 Ni2 99.89(8) . . ?
C1 O1 Ni1 127.08(16) . . ?
C1 O1 Ni2 119.93(16) . . ?
Ni2 O2 Ni1 100.57(8) . . ?
C12 O2 Ni1 121.38(16) . . ?
C12 O2 Ni2 129.29(16) . . ?
C63 O3 Ni1 118.53(18) . . ?
N7 O4 Ni1 127.29(17) . . ?
C69 O6 Ni2 132.63(19) . . ?
N9 O7 Ni2 133.28(17) . . ?
C6AA N1 Ni2 118.14(17) . . ?
C6AA N1 C17 107.4(2) . . ?
C17 N1 Ni2 129.72(18) . . ?
C6AA N2 C24 108.4(2) . . ?
C6AA N2 C31 126.4(2) . . ?
C24 N2 C31 124.8(2) . . ?
C41 N3 Ni2 112.48(16) . . ?
C41 N3 C42 106.2(2) . . ?
C42 N3 Ni2 123.13(17) . . ?
C41 N4 C49 108.5(2) . . ?
C41 N4 C56 128.7(2) . . ?
C49 N4 C56 122.5(2) . . ?
C7 N5 Ni1 108.53(16) . . ?
C7 N5 C8 109.6(2) . . ?
C7 N5 C38 109.4(2) . . ?
C8 N5 Ni1 102.49(16) . . ?
C38 N5 Ni1 115.77(17) . . ?
C38 N5 C8 110.7(2) . . ?
C9 N6 Ni1 106.35(16) . . ?
C9 N6 C10 112.4(2) . . ?
C10 N6 Ni1 108.57(16) . . ?
C39 N6 Ni1 112.45(18) . . ?
C39 N6 C9 109.4(2) . . ?
C39 N6 C10 107.8(2) . . ?
O4 N7 C64 120.2(2) . . ?
O5 N7 O4 121.3(2) . . ?
O5 N7 C64 118.5(2) . . ?
O9 N8 C66 119.8(12) . . ?
O10 N8 O9 117.0(9) . . ?
O10 N8 C66 123.2(11) . . ?
O9A N8A O10 132.0(12) . . ?
O9A N8A C66A 117.3(14) . . ?
O10 N8A C66A 110.7(12) . . ?
O7 N9 C70 120.3(2) . . ?
O8 N9 O7 120.7(2) . . ?
O8 N9 C70 119.0(2) . . ?
O11 N10 C72 118.7(3) . . ?
O12 N10 O11 123.0(3) . . ?
O12 N10 C72 118.3(3) . . ?
O1 C1 C2 118.8(2) . . ?
O1 C1 C6 123.5(2) . . ?
C2 C1 C6 117.7(2) . . ?
C1 C2 C6AA 119.7(2) . . ?
C3 C2 C1 120.7(2) . . ?
C3 C2 C6AA 119.5(2) . . ?
C4 C3 C2 121.7(3) . . ?
C3 C4 C5 117.3(3) . . ?
C3 C4 C37 121.2(3) . . ?
C5 C4 C37 121.3(3) . . ?
C6 C5 C4 123.4(3) . . ?
C1 C6 C7 123.7(2) . . ?
C5 C6 C1 119.1(3) . . ?
C5 C6 C7 117.0(2) . . ?
N1 C6AA N2 109.4(2) . . ?
N1 C6AA C2 127.2(2) . . ?
N2 C6AA C2 123.3(2) . . ?
N5 C7 C6 115.6(2) . . ?
N5 C8 C9 109.5(2) . . ?
N6 C9 C8 110.2(2) . . ?
N6 C10 C11 112.7(2) . . ?
C12 C11 C10 119.5(2) . . ?
C16 C11 C10 119.9(2) . . ?
C16 C11 C12 120.6(2) . . ?
O2 C12 C11 118.1(2) . . ?
O2 C12 C13 122.9(2) . . ?
C11 C12 C13 118.9(2) . . ?
C12 C13 C14 117.8(2) . . ?
C12 C13 C41 122.8(2) . . ?
C14 C13 C41 119.3(2) . . ?
C15 C14 C13 123.2(3) . . ?
C14 C15 C40 121.2(3) . . ?
C16 C15 C14 117.7(2) . . ?
C16 C15 C40 121.1(3) . . ?
C15 C16 C11 121.7(2) . . ?
N1 C17 C18 123.3(2) . . ?
C24 C17 N1 109.0(2) . . ?
C24 C17 C18 127.7(2) . . ?
C19 C18 C17 121.5(3) . . ?
C19 C18 C23 118.1(3) . . ?
C23 C18 C17 120.4(3) . . ?
C20 C19 C18 121.0(3) . . ?
C21 C20 C19 120.1(3) . . ?
C20 C21 C22 119.4(3) . . ?
C23 C22 C21 120.4(3) . . ?
C22 C23 C18 121.0(3) . . ?
N2 C24 C25 122.6(2) . . ?
C17 C24 N2 105.9(2) . . ?
C17 C24 C25 131.5(3) . . ?
C26 C25 C24 119.9(3) . . ?
C26 C25 C30 118.8(3) . . ?
C30 C25 C24 121.3(3) . . ?
C25 C26 C27 120.0(3) . . ?
C28 C27 C26 120.5(3) . . ?
C29 C28 C27 120.0(3) . . ?
C28 C29 C30 120.4(3) . . ?
C29 C30 C25 120.3(3) . . ?
C32 C31 N2 119.5(3) . . ?
C36 C31 N2 119.1(3) . . ?
C36 C31 C32 121.4(3) . . ?
C31 C32 C33 118.1(3) . . ?
C34 C33 C32 120.8(4) . . ?
C33 C34 C35 120.1(3) . . ?
C34 C35 C36 120.5(4) . . ?
C31 C36 C35 119.0(3) . . ?
N3 C41 N4 109.6(2) . . ?
N3 C41 C13 127.2(2) . . ?
N4 C41 C13 123.1(2) . . ?
N3 C42 C43 126.4(2) . . ?
C49 C42 N3 110.0(2) . . ?
C49 C42 C43 123.4(2) . . ?
C44 C43 C42 121.2(3) . . ?
C44 C43 C48 118.4(3) . . ?
C48 C43 C42 120.0(3) . . ?
C43 C44 C45 120.2(3) . . ?
C46 C45 C44 120.6(3) . . ?
C45 C46 C47 119.9(3) . . ?
C46 C47 C48 120.1(4) . . ?
C47 C48 C43 120.8(3) . . ?
N4 C49 C50 124.2(2) . . ?
C42 C49 N4 105.6(2) . . ?
C42 C49 C50 130.2(2) . . ?
C51 C50 C49 119.3(2) . . ?
C55 C50 C49 122.0(2) . . ?
C55 C50 C51 118.6(3) . . ?
C52 C51 C50 120.5(3) . . ?
C53 C52 C51 120.2(3) . . ?
C52 C53 C54 120.2(3) . . ?
C53 C54 C55 119.8(3) . . ?
C54 C55 C50 120.5(3) . . ?
C57 C56 N4 118.5(2) . . ?
C61 C56 N4 119.8(2) . . ?
C61 C56 C57 121.8(3) . . ?
C58 C57 C56 118.7(3) . . ?
C59 C58 C57 120.2(3) . . ?
C58 C59 C60 120.7(3) . . ?
C59 C60 C61 119.8(3) . . ?
C56 C61 C60 118.8(3) . . ?
O3 C63 C64 124.3(3) . . ?
O3 C63 C68 121.1(3) . . ?
C68 C63 C64 114.6(3) . . ?
N7 C64 C65A 113.7(8) . . ?
C63 C64 N7 120.4(3) . . ?
C63 C64 C65A 125.8(8) . . ?
C65 C64 N7 118.7(7) . . ?
C65 C64 C63 119.6(7) . . ?
C64 C65 C66 121.2(13) . . ?
C66A C65A C64 114.5(15) . . ?
N8 C66 C67 120.2(17) . . ?
C65 C66 N8 119.8(14) . . ?
C65 C66 C67 120.0(16) . . ?
C65A C66A N8A 117.0(17) . . ?
C67A C66A N8A 119(2) . . ?
C67A C66A C65A 124(2) . . ?
C68 C67 C66 116.5(17) . . ?
C66A C67A C68 122(2) . . ?
C63 C68 C67A 118.2(10) . . ?
C67 C68 C63 127.4(9) . . ?
O6 C69 C70 127.2(3) . . ?
O6 C69 C74 118.7(3) . . ?
C74 C69 C70 114.1(2) . . ?
N9 C70 C69 122.0(2) . . ?
C71 C70 N9 115.6(2) . . ?
C71 C70 C69 122.3(3) . . ?
C72 C71 C70 119.7(3) . . ?
C71 C72 N10 119.0(3) . . ?
C71 C72 C73 121.1(3) . . ?
C73 C72 N10 119.9(3) . . ?
C74 C73 C72 119.4(3) . . ?
C73 C74 C69 123.5(3) . . ?

loop_
_geom_bond_atom_site_label_1
_geom_bond_atom_site_label_2
_geom_bond_distance
_geom_bond_site_symmetry_2
_geom_bond_publ_flag
Ni1 Ni2 3.1108(5) . ?
Ni1 O1 2.0124(19) . ?
Ni1 O2 2.0419(18) . ?
Ni1 O3 2.049(2) . ?
Ni1 O4 2.1626(19) . ?
Ni1 N5 2.089(2) . ?
Ni1 N6 2.091(2) . ?
Ni2 O1 2.0516(18) . ?
Ni2 O2 2.0019(18) . ?
Ni2 O6 2.0353(19) . ?
Ni2 O7 2.2030(19) . ?
Ni2 N1 2.075(2) . ?
Ni2 N3 2.166(2) . ?
O1 C1 1.333(3) . ?
O2 C12 1.332(3) . ?
O3 C63 1.273(3) . ?
O4 N7 1.239(3) . ?
O5 N7 1.228(3) . ?
O6 C69 1.265(3) . ?
O7 N9 1.242(3) . ?
O8 N9 1.238(3) . ?
O9 N8 1.263(13) . ?
O9A N8A 1.170(15) . ?
O10 N8 1.209(11) . ?
O10 N8A 1.282(14) . ?
O11 N10 1.227(4) . ?
O12 N10 1.223(4) . ?
N1 C6AA 1.336(3) . ?
N1 C17 1.388(3) . ?
N2 C6AA 1.364(3) . ?
N2 C24 1.388(4) . ?
N2 C31 1.440(3) . ?
N3 C41 1.347(3) . ?
N3 C42 1.392(3) . ?
N4 C41 1.369(3) . ?
N4 C49 1.388(3) . ?
N4 C56 1.440(3) . ?
N5 C7 1.476(4) . ?
N5 C8 1.488(3) . ?
N5 C38 1.478(3) . ?
N6 C9 1.482(3) . ?
N6 C10 1.496(4) . ?
N6 C39 1.477(3) . ?
N7 C64 1.445(4) . ?
N8 C66 1.43(2) . ?
N8A C66A 1.49(3) . ?
N9 C70 1.427(3) . ?
N10 C72 1.443(4) . ?
C1 C2 1.414(4) . ?
C1 C6 1.421(4) . ?
C2 C3 1.399(4) . ?
C2 C6AA 1.466(4) . ?
C3 C4 1.380(4) . ?
C4 C5 1.391(4) . ?
C4 C37 1.509(4) . ?
C5 C6 1.390(4) . ?
C6 C7 1.510(4) . ?
C8 C9 1.515(4) . ?
C10 C11 1.501(4) . ?
C11 C12 1.409(4) . ?
C11 C16 1.392(4) . ?
C12 C13 1.412(4) . ?
C13 C14 1.412(4) . ?
C13 C41 1.472(4) . ?
C14 C15 1.387(4) . ?
C15 C16 1.378(4) . ?
C15 C40 1.511(4) . ?
C17 C18 1.470(4) . ?
C17 C24 1.374(4) . ?
C18 C19 1.396(4) . ?
C18 C23 1.397(4) . ?
C19 C20 1.389(4) . ?
C20 C21 1.384(5) . ?
C21 C22 1.394(5) . ?
C22 C23 1.377(4) . ?
C24 C25 1.483(4) . ?
C25 C26 1.383(4) . ?
C25 C30 1.397(4) . ?
C26 C27 1.390(5) . ?
C27 C28 1.375(5) . ?
C28 C29 1.362(5) . ?
C29 C30 1.386(4) . ?
C31 C32 1.384(4) . ?
C31 C36 1.378(4) . ?
C32 C33 1.393(5) . ?
C33 C34 1.369(6) . ?
C34 C35 1.369(6) . ?
C35 C36 1.385(5) . ?
C42 C43 1.481(4) . ?
C42 C49 1.370(4) . ?
C43 C44 1.383(4) . ?
C43 C48 1.397(4) . ?
C44 C45 1.395(4) . ?
C45 C46 1.370(6) . ?
C46 C47 1.372(6) . ?
C47 C48 1.385(4) . ?
C49 C50 1.473(4) . ?
C50 C51 1.395(4) . ?
C50 C55 1.394(4) . ?
C51 C52 1.388(4) . ?
C52 C53 1.373(5) . ?
C53 C54 1.384(5) . ?
C54 C55 1.392(4) . ?
C56 C57 1.386(4) . ?
C56 C61 1.377(4) . ?
C57 C58 1.383(4) . ?
C58 C59 1.373(5) . ?
C59 C60 1.384(5) . ?
C60 C61 1.389(4) . ?
C63 C64 1.426(4) . ?
C63 C68 1.420(4) . ?
C64 C65 1.356(16) . ?
C64 C65A 1.46(2) . ?
C65 C66 1.37(3) . ?
C65A C66A 1.37(3) . ?
C66 C67 1.44(2) . ?
C66A C67A 1.33(3) . ?
C67 C68 1.27(2) . ?
C67A C68 1.50(2) . ?
C69 C70 1.439(4) . ?
C69 C74 1.438(4) . ?
C70 C71 1.395(4) . ?
C71 C72 1.362(4) . ?
C72 C73 1.406(4) . ?
C73 C74 1.356(4) . ?
